data_3000456
loop_
_publ_author_name
'Gianfranco Ulian'
'Giovanni Valdr\`e'

_publ_section_title
;
 Facile band gap tuning in graphene brucite heterojunctions
;
_journal_name_full 'Scientific Reports'
_journal_page_first 23090
_journal_volume 13
_journal_year 2023
_chemical_formula_sum 'C8 H6 Mg3 O6'
_chemical_formula_weight 270.241
_chemical_name_common 'Brucite Graphene heterojunction'
_space_group_IT_number 157
_space_group_name_Hall 'P 3 -2'
_space_group_name_H-M_alt 'P 3 1 m'
_cell_angle_alpha 90.000000
_cell_angle_beta 90.000000
_cell_angle_gamma 120.000000
_cell_formula_units_Z 1
_cell_length_a 5.054920
_cell_length_b 5.054920
_cell_length_c 38.818501
_cell_measurement_pressure 0
_cell_measurement_temperature 0
_cell_volume 859.009
_computing_structure_refinement QuantumATK
_computing_structure_solution QuantumATK
_diffrn_ambient_pressure 0
_diffrn_ambient_temperature 0
_exptl_crystal_density_diffrn 0
_cod_data_source_file HJ_BG_data.cif
_cod_data_source_block BG_L_c02
_cod_depositor_comments 'Releasing structure 3000456 into public domain as published material.'
_cod_original_cell_volume 859.009555
_cod_original_formula_sum 'Mg3 O6 H6 C8'
_cod_database_code 3000456

loop_
_space_group_symop_id
_space_group_symop_operation_xyz
1 'x, y, z'
2 '-y, x-y, z'
3 '-x+y, -x, z'
4 'y, x, z'
5 'x-y, -y, z'
6 '-x, -x+y, z'

loop_
_atom_site_label
_atom_site_occupancy
_atom_site_fract_x
_atom_site_fract_y
_atom_site_fract_z
_atom_site_adp_type
_atom_site_B_iso_or_equiv
H1 1.0 0.667166 0.000000 0.412984 Biso 1.000000
O1 1.0 0.666667 0.000000 0.437576 Biso 1.000000
Mg1 1.0 0.332968 0.000000 0.465933 Biso 1.000000
O2 1.0 0.000000 0.000000 0.494129 Biso 1.000000
O3 1.0 0.666667 0.333333 0.493989 Biso 1.000000
H2 1.0 0.000000 0.000000 0.518732 Biso 1.000000
H4 1.0 0.666667 0.333333 0.518587 Biso 1.000000
C1 1.0 0.666667 0.333333 0.581530 Biso 1.000000
C2 1.0 0.166667 0.333333 0.581476 Biso 1.000000
